data_7022840
loop_
_publ_author_name
'Ladouceur, S\'ebastien'
'Donato, Lo\"ic'
'Romain, Maxime'
'Mudraboyina, Bhanu P.'
'Johansen, Michael B.'
'Wisner, James A.'
'Zysman-Colman, Eli'

_publ_section_title
;
 A rare case of dual emission in a neutral heteroleptic iridium(III)
 complex.
;
_journal_issue 24
_journal_name_full 'Dalton transactions (Cambridge, England : 2003)'
_journal_page_first 8838
_journal_page_last 8847
_journal_paper_doi 10.1039/c3dt33115f
_journal_volume 42
_journal_year 2013
_chemical_formula_moiety 'C10 H10 N2 O2 S'
_chemical_formula_sum 'C10 H10 N2 O2 S'
_chemical_formula_weight 222.26
_chemical_name_systematic
;
?
;
_space_group_IT_number 15
_symmetry_cell_setting monoclinic
_symmetry_space_group_name_Hall '-C 2yc'
_symmetry_space_group_name_H-M 'C 1 2/c 1'
_atom_sites_solution_hydrogens geom
_atom_sites_solution_primary direct
_atom_sites_solution_secondary difmap
_audit_creation_method SHELXL-97
_cell_angle_alpha 90.00
_cell_angle_beta 104.8170(10)
_cell_angle_gamma 90.00
_cell_formula_units_Z 8
_cell_length_a 10.3350(4)
_cell_length_b 9.6877(4)
_cell_length_c 19.7442(9)
_cell_measurement_reflns_used 9899
_cell_measurement_temperature 150(2)
_cell_measurement_theta_max 28.18
_cell_measurement_theta_min 2.93
_cell_volume 1911.10(14)
_computing_cell_refinement 'Bruker SAINT'
_computing_data_collection 'Bruker APEX2'
_computing_data_reduction 'Bruker SAINT'
_computing_molecular_graphics 'Bruker SHELXTL'
_computing_publication_material 'Bruker SHELXTL'
_computing_structure_refinement 'SHELXL-97 (Sheldrick, 2008)'
_computing_structure_solution 'SHELXS-97 (Sheldrick, 2008)'
_diffrn_ambient_temperature 150(2)
_diffrn_measured_fraction_theta_full 0.988
_diffrn_measured_fraction_theta_max 0.988
_diffrn_measurement_device_type 'Bruker APEX-II CCD'
_diffrn_measurement_method '\f and \w scans'
_diffrn_radiation_monochromator graphite
_diffrn_radiation_source 'fine-focus sealed tube'
_diffrn_radiation_type MoK\a
_diffrn_radiation_wavelength 0.71073
_diffrn_reflns_av_R_equivalents 0.0255
_diffrn_reflns_av_sigmaI/netI 0.0132
_diffrn_reflns_limit_h_max 12
_diffrn_reflns_limit_h_min -13
_diffrn_reflns_limit_k_max 12
_diffrn_reflns_limit_k_min -12
_diffrn_reflns_limit_l_max 26
_diffrn_reflns_limit_l_min -25
_diffrn_reflns_number 24310
_diffrn_reflns_theta_full 28.43
_diffrn_reflns_theta_max 28.43
_diffrn_reflns_theta_min 2.13
_exptl_absorpt_coefficient_mu 0.317
_exptl_absorpt_correction_T_max 0.9564
_exptl_absorpt_correction_T_min 0.9156
_exptl_absorpt_correction_type multi-scan
_exptl_absorpt_process_details SADABS
_exptl_crystal_colour colourless
_exptl_crystal_density_diffrn 1.545
_exptl_crystal_density_method 'not measured'
_exptl_crystal_description block
_exptl_crystal_F_000 928
_exptl_crystal_size_max 0.28
_exptl_crystal_size_mid 0.16
_exptl_crystal_size_min 0.14
_refine_diff_density_max 0.492
_refine_diff_density_min -0.274
_refine_diff_density_rms 0.056
_refine_ls_extinction_method none
_refine_ls_goodness_of_fit_ref 1.135
_refine_ls_hydrogen_treatment constr
_refine_ls_matrix_type full
_refine_ls_number_parameters 137
_refine_ls_number_reflns 2383
_refine_ls_number_restraints 0
_refine_ls_restrained_S_all 1.135
_refine_ls_R_factor_all 0.0358
_refine_ls_R_factor_gt 0.0328
_refine_ls_shift/su_max 0.001
_refine_ls_shift/su_mean 0.000
_refine_ls_structure_factor_coef Fsqd
_refine_ls_weighting_details 'calc w=1/[\s^2^(Fo^2^)+(0.1000P)^2^+0.0341P] where P=(Fo^2^+2Fc^2^)/3'
_refine_ls_weighting_scheme calc
_refine_ls_wR_factor_gt 0.1259
_refine_ls_wR_factor_ref 0.1296
_reflns_number_gt 2187
_reflns_number_total 2383
_reflns_threshold_expression >2sigma(I)
_cod_data_source_file c3dt33115f.txt
_cod_data_source_block b12029_0m
_cod_depositor_comments
;
The following automatic conversions were performed:

'_symmetry_cell_setting' value 'Monoclinic' changed to 'monoclinic'
according to /home/saulius/struct/CIF-dictionaries/cif_core.dic
dictionary named 'cif_core.dic' version 2.4.2 from 2011-04-26.

Automatic conversion script
Id: cif_fix_values 1891 2012-01-12 08:04:46Z andrius 
;
_cod_original_sg_symbol_H-M 'C2/c '
_cod_database_code 7022840

loop_
_symmetry_equiv_pos_as_xyz
'x, y, z'
'-x, y, -z+1/2'
'x+1/2, y+1/2, z'
'-x+1/2, y+1/2, -z+1/2'
'-x, -y, -z'
'x, -y, z-1/2'
'-x+1/2, -y+1/2, -z'
'x+1/2, -y+1/2, z-1/2'

loop_
_atom_site_label
_atom_site_type_symbol
_atom_site_fract_x
_atom_site_fract_y
_atom_site_fract_z
_atom_site_U_iso_or_equiv
_atom_site_adp_type
_atom_site_occupancy
_atom_site_symmetry_multiplicity
_atom_site_calc_flag
_atom_site_refinement_flags
S1 S 1.03152(3) 0.13695(3) 0.375441(16) 0.01966(16) Uani 1 1 d .
C1 C 0.78993(13) 0.49069(13) 0.58162(7) 0.0236(3) Uani 1 1 d .
H1 H 0.7102 0.5402 0.5807 0.028 Uiso 1 1 calc R
C2 C 0.88798(14) 0.48347(14) 0.64463(7) 0.0245(3) Uani 1 1 d .
H2 H 0.8756 0.5280 0.6854 0.029 Uiso 1 1 calc R
C3 C 1.00415(14) 0.40997(14) 0.64681(7) 0.0245(3) Uani 1 1 d .
H3 H 1.0728 0.4030 0.6891 0.029 Uiso 1 1 calc R
C4 C 1.01812(13) 0.34706(14) 0.58625(7) 0.0220(3) Uani 1 1 d .
H4 H 1.0963 0.2956 0.5861 0.026 Uiso 1 1 calc R
C5 C 0.91472(13) 0.36073(11) 0.52528(7) 0.0174(3) Uani 1 1 d .
C6 C 0.92143(12) 0.29844(12) 0.45745(6) 0.0170(3) Uani 1 1 d .
C7 C 1.02289(12) 0.21493(13) 0.45180(7) 0.0216(3) Uani 1 1 d .
H7 H 1.0933 0.1987 0.4925 0.026 Uiso 1 1 calc R
C8 C 0.89778(12) 0.21118(13) 0.31619(7) 0.0195(3) Uani 1 1 d .
H8 H 0.8866 0.1915 0.2679 0.023 Uiso 1 1 calc R
C9 C 0.80804(12) 0.29538(12) 0.33395(6) 0.0171(3) Uani 1 1 d .
C10 C 0.69244(14) 0.35568(13) 0.27968(7) 0.0219(3) Uani 1 1 d .
H10A H 0.6081 0.3266 0.2894 0.033 Uiso 1 1 calc R
H10B H 0.6954 0.3231 0.2331 0.033 Uiso 1 1 calc R
H10C H 0.6984 0.4566 0.2812 0.033 Uiso 1 1 calc R
N1 N 0.80176(11) 0.43195(11) 0.52246(6) 0.0203(3) Uani 1 1 d .
N2 N 0.81688(10) 0.33358(11) 0.40158(6) 0.0176(2) Uani 1 1 d .
H2A H 0.7517 0.3838 0.4099 0.021 Uiso 1 1 calc R
O1 O 1.15619(10) 0.17360(11) 0.35877(5) 0.0268(2) Uani 1 1 d .
O2 O 1.01243(11) -0.01125(10) 0.37932(6) 0.0295(3) Uani 1 1 d .

loop_
_atom_site_aniso_label
_atom_site_aniso_U_11
_atom_site_aniso_U_22
_atom_site_aniso_U_33
_atom_site_aniso_U_23
_atom_site_aniso_U_13
_atom_site_aniso_U_12
S1 0.0178(2) 0.0218(2) 0.0201(2) -0.00167(10) 0.00615(15) 0.00408(10)
C1 0.0284(7) 0.0225(6) 0.0228(7) 0.0006(5) 0.0120(5) 0.0032(5)
C2 0.0371(7) 0.0209(6) 0.0184(6) -0.0012(5) 0.0123(5) -0.0025(5)
C3 0.0288(7) 0.0246(7) 0.0180(6) -0.0003(5) 0.0022(5) -0.0028(5)
C4 0.0205(7) 0.0245(6) 0.0197(7) -0.0008(5) 0.0026(5) -0.0004(4)
C5 0.0186(6) 0.0171(6) 0.0173(6) 0.0007(4) 0.0063(5) -0.0020(4)
C6 0.0168(6) 0.0176(5) 0.0163(6) 0.0003(4) 0.0038(5) -0.0017(4)
C7 0.0194(6) 0.0268(6) 0.0177(6) -0.0005(5) 0.0032(5) 0.0046(5)
C8 0.0169(6) 0.0238(6) 0.0178(6) -0.0033(5) 0.0044(5) 0.0003(4)
C9 0.0167(6) 0.0176(5) 0.0170(6) -0.0010(4) 0.0039(5) -0.0020(4)
C10 0.0186(6) 0.0271(7) 0.0181(6) -0.0009(5) 0.0012(5) 0.0035(4)
N1 0.0209(6) 0.0215(5) 0.0199(6) 0.0003(4) 0.0079(4) 0.0012(4)
N2 0.0166(5) 0.0202(5) 0.0160(5) -0.0014(4) 0.0040(4) 0.0035(4)
O1 0.0186(5) 0.0364(5) 0.0269(5) -0.0019(4) 0.0089(4) 0.0036(4)
O2 0.0357(6) 0.0218(5) 0.0324(6) -0.0009(4) 0.0113(5) 0.0056(4)

loop_
_atom_type_symbol
_atom_type_description
_atom_type_scat_dispersion_real
_atom_type_scat_dispersion_imag
_atom_type_scat_source
C C 0.0033 0.0016 'International Tables Vol C Tables 4.2.6.8 and 6.1.1.4'
H H 0.0000 0.0000 'International Tables Vol C Tables 4.2.6.8 and 6.1.1.4'
N N 0.0061 0.0033 'International Tables Vol C Tables 4.2.6.8 and 6.1.1.4'
O O 0.0106 0.0060 'International Tables Vol C Tables 4.2.6.8 and 6.1.1.4'
S S 0.1246 0.1234 'International Tables Vol C Tables 4.2.6.8 and 6.1.1.4'

loop_
_geom_angle_atom_site_label_1
_geom_angle_atom_site_label_2
_geom_angle_atom_site_label_3
_geom_angle
O1 S1 O2 113.16(6)
O1 S1 C7 109.95(6)
O2 S1 C7 110.59(7)
O1 S1 C8 110.36(6)
O2 S1 C8 110.60(6)
C7 S1 C8 101.58(6)
N1 C1 C2 123.59(12)
N1 C1 H1 118.2
C2 C1 H1 118.2
C3 C2 C1 118.72(12)
C3 C2 H2 120.6
C1 C2 H2 120.6
C4 C3 C2 118.72(12)
C4 C3 H3 120.6
C2 C3 H3 120.6
C3 C4 C5 118.53(13)
C3 C4 H4 120.7
C5 C4 H4 120.7
N1 C5 C4 123.30(12)
N1 C5 C6 114.26(11)
C4 C5 C6 122.44(11)
C7 C6 N2 123.31(11)
C7 C6 C5 122.23(11)
N2 C6 C5 114.46(10)
C6 C7 S1 123.65(10)
C6 C7 H7 118.2
S1 C7 H7 118.2
C9 C8 S1 124.19(10)
C9 C8 H8 117.9
S1 C8 H8 117.9
C8 C9 N2 122.69(11)
C8 C9 C10 121.60(11)
N2 C9 C10 115.70(11)
C9 C10 H10A 109.5
C9 C10 H10B 109.5
H10A C10 H10B 109.5
C9 C10 H10C 109.5
H10A C10 H10C 109.5
H10B C10 H10C 109.5
C1 N1 C5 117.13(12)
C9 N2 C6 124.03(11)
C9 N2 H2A 118.0
C6 N2 H2A 118.0

loop_
_geom_bond_atom_site_label_1
_geom_bond_atom_site_label_2
_geom_bond_distance
S1 O1 1.4531(10)
S1 O2 1.4538(10)
S1 C7 1.7090(13)
S1 C8 1.7232(13)
C1 N1 1.3327(17)
C1 C2 1.3909(19)
C1 H1 0.9500
C2 C3 1.387(2)
C2 H2 0.9500
C3 C4 1.3821(19)
C3 H3 0.9500
C4 C5 1.3968(18)
C4 H4 0.9500
C5 N1 1.3450(16)
C5 C6 1.4866(17)
C6 C7 1.3514(16)
C6 N2 1.3750(15)
C7 H7 0.9500
C8 C9 1.3473(17)
C8 H8 0.9500
C9 N2 1.3659(16)
C9 C10 1.5041(16)
C10 H10A 0.9800
C10 H10B 0.9800
C10 H10C 0.9800
N2 H2A 0.8800

loop_
_geom_torsion_atom_site_label_1
_geom_torsion_atom_site_label_2
_geom_torsion_atom_site_label_3
_geom_torsion_atom_site_label_4
_geom_torsion
N1 C1 C2 C3 -0.8(2)
C1 C2 C3 C4 0.2(2)
C2 C3 C4 C5 0.3(2)
C3 C4 C5 N1 -0.1(2)
C3 C4 C5 C6 179.15(12)
N1 C5 C6 C7 -174.92(11)
C4 C5 C6 C7 5.73(19)
N1 C5 C6 N2 5.42(16)
C4 C5 C6 N2 -173.92(11)
N2 C6 C7 S1 -2.56(19)
C5 C6 C7 S1 177.82(9)
O1 S1 C7 C6 123.77(12)
O2 S1 C7 C6 -110.54(12)
C8 S1 C7 C6 6.88(13)
O1 S1 C8 C9 -123.22(12)
O2 S1 C8 C9 110.78(12)
C7 S1 C8 C9 -6.63(13)
S1 C8 C9 N2 1.92(19)
S1 C8 C9 C10 -179.30(9)
C2 C1 N1 C5 0.94(19)
C4 C5 N1 C1 -0.45(18)
C6 C5 N1 C1 -179.80(11)
C8 C9 N2 C6 4.50(19)
C10 C9 N2 C6 -174.34(11)
C7 C6 N2 C9 -4.20(19)
C5 C6 N2 C9 175.45(10)
